data_2209075
loop_
_publ_author_name
'Qing-Ling Ni'
'Yan-Fang Liao'
'Xiu-Jian Wang'
'Xian-Shu Bi'
'Xiang-Gao Meng'

_publ_section_title
;
 <i>N</i>,<i>N</i>'-Bis[(diphenylphosphinoyl)methyl]-1,4-phenylenediamine
;
_journal_coeditor_code BD2005
_journal_issue 6
_journal_name_full 'Acta Crystallographica Section E'
_journal_page_first o2495
_journal_page_last o2496
_journal_paper_doi 10.1107/S1600536806018861
_journal_volume 62
_journal_year 2006
_chemical_formula_iupac 'C32 H30 N2 O2 P2'
_chemical_formula_moiety 'C32 H30 N2 O2 P2'
_chemical_formula_sum 'C32 H30 N2 O2 P2'
_chemical_formula_weight 536.52
_chemical_name_systematic
;
N,N'-Bis[(diphenylphosphinoyl)methyl]-1,4-phenylenediamine
;
_space_group_IT_number 14
_symmetry_cell_setting monoclinic
_symmetry_space_group_name_Hall '-P 2ybc'
_symmetry_space_group_name_H-M 'P 1 21/c 1'
_atom_sites_solution_hydrogens geom
_atom_sites_solution_primary direct
_atom_sites_solution_secondary difmap
_audit_creation_method SHELXL-97
_cell_angle_alpha 90.00
_cell_angle_beta 91.284(2)
_cell_angle_gamma 90.00
_cell_formula_units_Z 2
_cell_length_a 6.0688(7)
_cell_length_b 11.0033(13)
_cell_length_c 20.759(2)
_cell_measurement_temperature 292(2)
_cell_measurement_theta_max 21.98
_cell_measurement_theta_min 2.70
_cell_volume 1385.9(3)
_computing_cell_refinement 'SAINT (Bruker, 1998)'
_computing_data_collection 'SMART (Bruker, 1998)'
_computing_data_reduction SAINT
_computing_molecular_graphics 'SHELXTL (Sheldrick, 1997b)'
_computing_publication_material SHELXTL
_computing_structure_refinement 'SHELXL97 (Sheldrick, 1997a)'
_computing_structure_solution 'SHELXS97 (Sheldrick, 1997a)'
_diffrn_ambient_temperature 292(2)
_diffrn_measured_fraction_theta_full 0.962
_diffrn_measured_fraction_theta_max 0.962
_diffrn_measurement_device_type 'Bruker SMART CCD area-detector'
_diffrn_measurement_method \w
_diffrn_radiation_monochromator graphite
_diffrn_radiation_source 'fine-focus sealed tube'
_diffrn_radiation_type MoK\a
_diffrn_radiation_wavelength 0.71073
_diffrn_reflns_av_R_equivalents 0.0723
_diffrn_reflns_av_sigmaI/netI 0.0804
_diffrn_reflns_limit_h_max 7
_diffrn_reflns_limit_h_min -8
_diffrn_reflns_limit_k_max 14
_diffrn_reflns_limit_k_min -14
_diffrn_reflns_limit_l_max 27
_diffrn_reflns_limit_l_min -23
_diffrn_reflns_number 9412
_diffrn_reflns_theta_full 28.26
_diffrn_reflns_theta_max 28.26
_diffrn_reflns_theta_min 1.96
_exptl_absorpt_coefficient_mu 0.189
_exptl_absorpt_correction_T_max 0.981
_exptl_absorpt_correction_T_min 0.956
_exptl_absorpt_correction_type multi-scan
_exptl_absorpt_process_details '(SADABS; Bruker, 1998)'
_exptl_crystal_colour brown
_exptl_crystal_density_diffrn 1.286
_exptl_crystal_density_method 'not measured'
_exptl_crystal_description prism
_exptl_crystal_F_000 564
_exptl_crystal_size_max 0.30
_exptl_crystal_size_mid 0.20
_exptl_crystal_size_min 0.10
_refine_diff_density_max 0.623
_refine_diff_density_min -0.364
_refine_ls_extinction_method none
_refine_ls_goodness_of_fit_ref 0.991
_refine_ls_hydrogen_treatment constr
_refine_ls_matrix_type full
_refine_ls_number_parameters 172
_refine_ls_number_reflns 3301
_refine_ls_number_restraints 36
_refine_ls_restrained_S_all 1.128
_refine_ls_R_factor_all 0.1167
_refine_ls_R_factor_gt 0.0779
_refine_ls_shift/su_max 0.004
_refine_ls_shift/su_mean 0.001
_refine_ls_structure_factor_coef Fsqd
_refine_ls_weighting_details 'calc w=1/[\s^2^(Fo^2^)+(0.1492P)^2^] where P=(Fo^2^+2Fc^2^)/3'
_refine_ls_weighting_scheme calc
_refine_ls_wR_factor_gt 0.2160
_refine_ls_wR_factor_ref 0.2513
_reflns_number_gt 2043
_reflns_number_total 3301
_reflns_threshold_expression I>2\s(I)
_cod_data_source_file bd2005.cif
_cod_data_source_block I
_cod_original_sg_symbol_H-M 'P 21/c'
_cod_database_code 2209075
_cod_database_fobs_code 2209075

loop_
_symmetry_equiv_pos_as_xyz
'x, y, z'
'-x, y+1/2, -z+1/2'
'-x, -y, -z'
'x, -y-1/2, z-1/2'

loop_
_atom_site_type_symbol
_atom_site_label
_atom_site_fract_x
_atom_site_fract_y
_atom_site_fract_z
_atom_site_U_iso_or_equiv
_atom_site_adp_type
_atom_site_calc_flag
_atom_site_refinement_flags
_atom_site_occupancy
P P1 0.21496(15) 0.69778(9) 0.14094(5) 0.0380(4) Uani d . 1
O O1 0.0314(4) 0.7388(3) 0.09785(15) 0.0545(8) Uani d . 1
N N1 0.5739(5) 0.8217(3) 0.09475(16) 0.0463(9) Uani d . 1
H H1A 0.6845 0.7738 0.0904 0.056 Uiso calc R 1
C C1 0.3389(6) 0.5596(4) 0.11406(18) 0.0397(9) Uani d . 1
C C2 0.5457(8) 0.5183(4) 0.1357(2) 0.0611(13) Uani d . 1
H H2A 0.6260 0.5632 0.1660 0.073 Uiso calc R 1
C C3 0.6302(8) 0.4127(5) 0.1124(3) 0.0733(15) Uani d . 1
H H3A 0.7659 0.3850 0.1280 0.088 Uiso calc R 1
C C4 0.5173(12) 0.3467(5) 0.0661(3) 0.0792(17) Uani d . 1
H H4A 0.5777 0.2755 0.0501 0.095 Uiso calc R 1
C C5 0.3147(10) 0.3861(5) 0.0436(2) 0.0698(14) Uani d . 1
H H5A 0.2383 0.3416 0.0123 0.084 Uiso calc R 1
C C6 0.2251(8) 0.4916(4) 0.0673(2) 0.0543(11) Uani d . 1
H H6A 0.0878 0.5177 0.0521 0.065 Uiso calc R 1
C C7 0.1224(8) 0.6772(4) 0.2222(2) 0.0506(10) Uani d U 1
C C8 0.2030(13) 0.5946(6) 0.2644(3) 0.1009(16) Uani d U 1
H H8A 0.3130 0.5413 0.2519 0.121 Uiso calc R 1
C C9 0.1210(15) 0.5884(7) 0.3280(3) 0.1134(18) Uani d U 1
H H9A 0.1806 0.5334 0.3576 0.136 Uiso calc R 1
C C10 -0.0415(12) 0.6620(6) 0.3446(3) 0.0932(16) Uani d U 1
H H10A -0.1024 0.6543 0.3851 0.112 Uiso calc R 1
C C11 -0.1194(10) 0.7473(6) 0.3039(3) 0.0827(14) Uani d U 1
H H11A -0.2275 0.8012 0.3170 0.099 Uiso calc R 1
C C12 -0.0391(8) 0.7543(6) 0.2433(2) 0.0661(12) Uani d U 1
H H12A -0.0953 0.8132 0.2152 0.079 Uiso calc R 1
C C13 0.4367(7) 0.8078(4) 0.15031(19) 0.0431(9) Uani d . 1
H H13A 0.3729 0.8861 0.1604 0.052 Uiso calc R 1
H H13B 0.5294 0.7837 0.1868 0.052 Uiso calc R 1
C C14 0.5325(6) 0.9108(3) 0.04783(17) 0.0346(8) Uani d . 1
C C15 0.3301(6) 0.9671(3) 0.03903(17) 0.0367(8) Uani d . 1
H H15A 0.2141 0.9457 0.0653 0.044 Uiso calc R 1
C C16 0.7026(6) 0.9458(3) 0.00783(18) 0.0388(9) Uani d . 1
H H16A 0.8404 0.9096 0.0129 0.047 Uiso calc R 1

loop_
_atom_site_aniso_label
_atom_site_aniso_U_11
_atom_site_aniso_U_22
_atom_site_aniso_U_33
_atom_site_aniso_U_12
_atom_site_aniso_U_13
_atom_site_aniso_U_23
P1 0.0321(6) 0.0435(6) 0.0387(6) 0.0031(4) 0.0050(4) 0.0082(4)
O1 0.0364(16) 0.0635(19) 0.0633(19) 0.0042(14) -0.0036(13) 0.0143(15)
N1 0.0364(18) 0.050(2) 0.053(2) 0.0090(14) 0.0127(14) 0.0187(15)
C1 0.0349(19) 0.047(2) 0.038(2) 0.0000(16) 0.0078(15) 0.0042(16)
C2 0.047(3) 0.053(3) 0.083(3) 0.006(2) -0.007(2) -0.008(2)
C3 0.047(3) 0.067(3) 0.106(4) 0.015(2) 0.010(3) -0.001(3)
C4 0.108(5) 0.054(3) 0.077(4) 0.009(3) 0.039(3) -0.006(3)
C5 0.094(4) 0.067(3) 0.049(3) -0.006(3) 0.005(3) -0.012(2)
C6 0.065(3) 0.057(3) 0.041(2) -0.003(2) 0.000(2) -0.001(2)
C7 0.059(2) 0.049(2) 0.044(2) 0.0005(18) 0.0178(18) 0.0052(17)
C8 0.162(4) 0.078(3) 0.065(3) 0.038(3) 0.043(3) 0.023(2)
C9 0.177(4) 0.086(3) 0.079(3) 0.024(3) 0.042(3) 0.031(3)
C10 0.132(4) 0.080(3) 0.070(3) -0.004(3) 0.053(3) 0.002(3)
C11 0.084(3) 0.100(3) 0.065(3) 0.002(3) 0.028(2) -0.017(3)
C12 0.059(3) 0.088(3) 0.052(2) 0.008(2) 0.011(2) -0.007(2)
C13 0.043(2) 0.047(2) 0.040(2) -0.0011(17) 0.0007(16) 0.0084(17)
C14 0.0342(19) 0.0307(18) 0.0389(19) -0.0007(14) 0.0022(14) 0.0047(15)
C15 0.0293(18) 0.039(2) 0.043(2) 0.0001(15) 0.0094(15) 0.0073(15)
C16 0.0300(18) 0.042(2) 0.045(2) 0.0060(15) 0.0057(15) 0.0060(16)

loop_
_atom_type_symbol
_atom_type_description
_atom_type_scat_dispersion_real
_atom_type_scat_dispersion_imag
_atom_type_scat_source
C C 0.0033 0.0016 'International Tables Vol C Tables 4.2.6.8 and 6.1.1.4'
H H 0.0000 0.0000 'International Tables Vol C Tables 4.2.6.8 and 6.1.1.4'
N N 0.0061 0.0033 'International Tables Vol C Tables 4.2.6.8 and 6.1.1.4'
O O 0.0106 0.0060 'International Tables Vol C Tables 4.2.6.8 and 6.1.1.4'
P P 0.1023 0.0942 'International Tables Vol C Tables 4.2.6.8 and 6.1.1.4'

loop_
_geom_angle_atom_site_label_1
_geom_angle_atom_site_label_2
_geom_angle_atom_site_label_3
_geom_angle_site_symmetry_1
_geom_angle
_geom_angle_publ_flag
O1 P1 C1 . 112.67(19) yes
O1 P1 C7 . 110.9(2) yes
C1 P1 C7 . 109.06(19) yes
O1 P1 C13 . 113.96(18) yes
C1 P1 C13 . 106.49(19) yes
C7 P1 C13 . 103.22(19) yes
C14 N1 C13 . 122.1(3) yes
C14 N1 H1A . 119.0 yes
C13 N1 H1A . 119.0 ?
C6 C1 C2 . 118.4(4) ?
C6 C1 P1 . 117.8(3) ?
C2 C1 P1 . 123.7(3) ?
C3 C2 C1 . 120.3(4) ?
C3 C2 H2A . 119.8 ?
C1 C2 H2A . 119.8 ?
C2 C3 C4 . 120.8(5) ?
C2 C3 H3A . 119.6 ?
C4 C3 H3A . 119.6 ?
C3 C4 C5 . 119.9(5) ?
C3 C4 H4A . 120.0 ?
C5 C4 H4A . 120.0 ?
C4 C5 C6 . 120.1(5) ?
C4 C5 H5A . 120.0 ?
C6 C5 H5A . 120.0 ?
C5 C6 C1 . 120.5(4) ?
C5 C6 H6A . 119.8 ?
C1 C6 H6A . 119.8 ?
C8 C7 C12 . 117.4(5) ?
C8 C7 P1 . 125.2(4) ?
C12 C7 P1 . 117.3(4) ?
C7 C8 C9 . 120.4(6) ?
C7 C8 H8A . 119.8 ?
C9 C8 H8A . 119.8 ?
C10 C9 C8 . 119.3(6) ?
C10 C9 H9A . 120.4 ?
C8 C9 H9A . 120.4 ?
C9 C10 C11 . 121.1(6) ?
C9 C10 H10A . 119.4 ?
C11 C10 H10A . 119.4 ?
C10 C11 C12 . 119.6(6) ?
C10 C11 H11A . 120.2 ?
C12 C11 H11A . 120.2 ?
C11 C12 C7 . 122.1(5) ?
C11 C12 H12A . 119.0 ?
C7 C12 H12A . 119.0 ?
N1 C13 P1 . 115.1(3) ?
N1 C13 H13A . 108.5 ?
P1 C13 H13A . 108.5 ?
N1 C13 H13B . 108.5 ?
P1 C13 H13B . 108.5 ?
H13A C13 H13B . 107.5 ?
C15 C14 C16 . 117.7(3) ?
C15 C14 N1 . 123.4(3) ?
C16 C14 N1 . 118.9(3) ?
C16 C15 C14 3_675 121.2(3) ?
C16 C15 H15A 3_675 119.4 ?
C14 C15 H15A . 119.4 ?
C15 C16 C14 3_675 121.1(3) ?
C15 C16 H16A 3_675 119.5 ?
C14 C16 H16A . 119.5 ?

loop_
_geom_bond_atom_site_label_1
_geom_bond_atom_site_label_2
_geom_bond_site_symmetry_2
_geom_bond_distance
_geom_bond_publ_flag
P1 O1 . 1.483(3) yes
P1 C1 . 1.791(4) yes
P1 C7 . 1.804(4) yes
P1 C13 . 1.817(4) yes
N1 C14 . 1.401(5) yes
N1 C13 . 1.446(5) yes
N1 H1A . 0.8600 ?
C1 C6 . 1.396(6) yes
C1 C2 . 1.399(6) yes
C2 C3 . 1.363(7) yes
C2 H2A . 0.9300 ?
C3 C4 . 1.375(8) yes
C3 H3A . 0.9300 ?
C4 C5 . 1.376(8) yes
C4 H4A . 0.9300 ?
C5 C6 . 1.377(7) yes
C5 H5A . 0.9300 ?
C6 H6A . 0.9300 ?
C7 C8 . 1.346(7) yes
C7 C12 . 1.375(6) yes
C8 C9 . 1.422(8) yes
C8 H8A . 0.9300 ?
C9 C10 . 1.328(9) yes
C9 H9A . 0.9300 ?
C10 C11 . 1.340(9) yes
C10 H10A . 0.9300 ?
C11 C12 . 1.363(7) yes
C11 H11A . 0.9300 ?
C12 H12A . 0.9300 ?
C13 H13A . 0.9700 ?
C13 H13B . 0.9700 ?
C14 C15 . 1.384(5) yes
C14 C16 . 1.393(5) yes
C15 C16 3_675 1.377(5) ?
C15 H15A . 0.9300 ?
C16 C15 3_675 1.377(5) ?
C16 H16A . 0.9300 ?

loop_
_geom_hbond_atom_site_label_D
_geom_hbond_atom_site_label_H
_geom_hbond_atom_site_label_A
_geom_hbond_site_symmetry_A
_geom_hbond_distance_DH
_geom_hbond_distance_HA
_geom_hbond_distance_DA
_geom_hbond_angle_DHA
N1 H1A O1 1_655 0.86 2.15 2.922(4) 151
